data_9001223
loop_
_publ_author_name
'Moore, P. B.'
'Sen Gupta, P. K.'
'Schlemper, E. O.'

_publ_section_title
;
 Kornerupine: Chemical crystallography, comparative crystallography, and its
 cation relation to olivine and to Ni2In intermetallic
;
_journal_name_full 'American Mineralogist'
_journal_page_first 642
_journal_page_last 655
_journal_volume 74
_journal_year 1989
_chemical_formula_sum 'Al6.088 B0.428 Fe0.38 H Mg3.374 O22 Si4.104'
_chemical_name_mineral Kornerupine
_space_group_IT_number 63
_symmetry_space_group_name_Hall '-C 2c 2'
_symmetry_space_group_name_H-M 'C m c m'
_cell_angle_alpha 90
_cell_angle_beta 90
_cell_angle_gamma 90
_cell_formula_units_Z 4
_cell_length_a 16.041
_cell_length_b 13.746
_cell_length_c 6.715
_cell_volume 1480.655
_database_code_amcsd 0001247
_exptl_crystal_density_diffrn 3.321
_cod_original_formula_sum 'Mg3.374 Al6.088 Fe.38 Si4.104 B.428 O22 H'
_cod_database_code 9001223

loop_
_space_group_symop_operation_xyz
x,y,z
1/2+x,1/2+y,z
x,-y,1/2+z
1/2+x,1/2-y,1/2+z
-x,y,1/2-z
1/2-x,1/2+y,1/2-z
-x,y,z
1/2-x,1/2+y,z
x,-y,-z
1/2+x,1/2-y,-z
x,y,1/2-z
1/2+x,1/2+y,1/2-z
-x,-y,1/2+z
1/2-x,1/2-y,1/2+z
-x,-y,-z
1/2-x,1/2-y,-z

loop_
_atom_site_aniso_label
_atom_site_aniso_U_11
_atom_site_aniso_U_22
_atom_site_aniso_U_33
_atom_site_aniso_U_12
_atom_site_aniso_U_13
_atom_site_aniso_U_23
MgX 0.06410 0.01620 0.01380 0.00000 0.00000 -0.00020
Mg1 0.01190 0.00860 0.00660 0.00220 0.00000 0.00000
Mg2 0.00390 0.00450 0.01100 0.00000 0.00000 0.00000
Al3 0.00700 0.00610 0.00250 0.00000 0.00000 -0.00070
Al4 0.00760 0.00770 0.00940 -0.00030 0.00000 0.00000
Fe4 0.00760 0.00770 0.00940 -0.00030 0.00000 0.00000
Al5 0.00590 0.00560 0.00340 0.00000 0.00000 -0.00060
Si1 0.00420 0.00520 0.00400 0.00100 0.00000 0.00000
Si2 0.01600 0.00560 0.00350 -0.00160 0.00000 0.00000
Al2 0.01600 0.00560 0.00350 -0.00160 0.00000 0.00000
Si3 0.00360 0.00670 0.00320 0.00000 0.00000 0.00000
B3 0.00360 0.00670 0.00320 0.00000 0.00000 0.00000
O1 0.00830 0.00690 0.00330 0.00030 0.00000 0.00000
O2 0.00720 0.00620 0.00350 -0.00080 0.00000 0.00000
O3 0.00890 0.00610 0.01110 0.00170 0.00000 0.00000
O4 0.01060 0.00970 0.00420 0.00410 -0.00150 0.00050
O5 0.02190 0.01350 0.01030 -0.00010 0.00000 0.00000
O6 0.00720 0.00840 0.00720 0.00070 -0.00040 0.00000
O7 0.01460 0.01580 0.00850 -0.00860 0.00000 0.00000
O8 0.00530 0.00580 0.00960 0.00000 0.00000 0.00060
O9 0.00480 0.01280 0.02260 0.00000 0.00000 0.00000
O-H10 0.00830 0.01310 0.01770 0.00000 0.00000 0.00000

loop_
_atom_site_label
_atom_site_fract_x
_atom_site_fract_y
_atom_site_fract_z
_atom_site_occupancy
_atom_site_type_symbol
_atom_site_attached_hydrogens
MgX 0.00000 0.00000 0.00000 0.37400 Mg 0
Mg1 0.12176 0.14031 0.25000 1.00000 Mg 0
Mg2 0.50000 0.14563 0.25000 1.00000 Mg 0
Al3 0.21536 0.00000 0.00000 1.00000 Al 0
Al4 0.31366 0.14182 0.25000 0.81000 Al 0
Fe4 0.31366 0.14182 0.25000 0.19000 Fe 0
Al5 0.40756 0.00000 0.00000 1.00000 Al 0
Si1 0.40202 0.35299 0.25000 1.00000 Si 0
Si2 0.17842 0.33375 0.25000 0.76600 Si 0
Al2 0.17842 0.33375 0.25000 0.23400 Al 0
Si3 0.00000 0.34253 0.25000 0.57200 Si 0
B3 0.00000 0.34253 0.25000 0.42800 B 0
O1 0.22400 0.04480 0.25000 1.00000 O 0
O2 0.40367 0.04600 0.25000 1.00000 O 0
O3 0.40283 0.23550 0.25000 1.00000 O 0
O4 0.13818 0.09959 -0.05150 1.00000 O 0
O5 0.23380 0.23580 0.25000 1.00000 O 0
O6 0.31671 0.09479 -0.04710 1.00000 O 0
O7 0.08240 0.28210 0.25000 1.00000 O 0
O8 0.50000 0.08850 -0.05410 1.00000 O 0
O9 0.00000 0.11280 -0.25000 1.00000 O 0
O-H10 0.00000 0.08820 0.25000 1.00000 O 1

loop_
_cod_changelog_entry_id
_cod_changelog_entry_author
_cod_changelog_entry_date
_cod_changelog_entry_text
1
;cod-tools version 3.8.0
Id: cif_guess_AMCSD_atom_types 9574 2023-05-10 09:00:05Z saulius
;
2023-05-10T18:47:10+03:00
;Derived atom types and hydrogen counts
from atom names that follow the AMCSD naming convention
(Wat == water, O-H == hydroxyl).
;
2
;cod-tools version 3.10.1
Id: cif_fix_AMCSD_aniso_labels 10200 2024-08-01 14:09:44Z saulius
;
2024-08-02T12:19:59+03:00
;Changed the following '_atom_site_aniso_label' values:
'OH10' -> 'O-H10'
;

loop_
_cod_related_entry_id
_cod_related_entry_database
_cod_related_entry_code
1 AMCSD 0001247
